data_7015782
loop_
_publ_author_name
'Grala, Agnieszka'
'Ejfler, Jolanta'
'Jerzykiewicz, Lucjan B.'
'Sobota, Piotr'

_publ_section_title
;
 Chemoselective alcoholysis of lactide mediated by a magnesium
 catalyst: an efficient route to alkyl lactyllactate.
;
_journal_issue 16
_journal_name_full 'Dalton transactions (Cambridge, England : 2003)'
_journal_page_first 4042
_journal_page_last 4044
_journal_paper_doi 10.1039/c1dt10087d
_journal_volume 40
_journal_year 2011
_chemical_formula_moiety 'C44 H72 Mg N2 O2'
_chemical_formula_sum 'C44 H72 Mg N2 O2'
_chemical_formula_weight 685.35
_chemical_name_systematic
;
?
;
_space_group_IT_number 15
_symmetry_cell_setting monoclinic
_symmetry_Int_Tables_number 15
_symmetry_space_group_name_Hall '-C 2yc'
_symmetry_space_group_name_H-M 'C 1 2/c 1'
_atom_sites_solution_hydrogens geom
_atom_sites_solution_primary direct
_atom_sites_solution_secondary difmap
_audit_creation_method SHELXL-97
_cell_angle_alpha 90.00
_cell_angle_beta 90.93(5)
_cell_angle_gamma 90.00
_cell_formula_units_Z 4
_cell_length_a 16.324(5)
_cell_length_b 11.954(4)
_cell_length_c 21.154(6)
_cell_measurement_reflns_used 5012
_cell_measurement_temperature 100(2)
_cell_measurement_theta_max 30
_cell_measurement_theta_min 3
_cell_volume 4127(2)
_computing_cell_refinement
;
CrysAlis RED. Version 1.171.31 Oxford Diffraction, 2006)
;
_computing_data_collection
;
CrysAlis CCD. Version 1.171.31 (Oxford Diffraction, 2006)
;
_computing_data_reduction
;
CrysAlis RED. Version 1.171.31 (Oxford Diffraction, 2006)
;
_computing_molecular_graphics ' DIAMOND. Version 3.1f. (Brandenburg, K. 2007)'
_computing_publication_material
;
SHELXTL. Version 6.14 (Bruker, 2003)
;
_computing_structure_refinement 'SHELXTL. Version 6.14 (Bruker, 2003)'
_computing_structure_solution 'SHELXTL. Version 6.14 (Bruker, 2003)'
_diffrn_ambient_temperature 100(2)
_diffrn_measured_fraction_theta_full 0.999
_diffrn_measured_fraction_theta_max 0.999
_diffrn_measurement_device_type 'Kuma KM-4 CCD kappa-axis diffractometer'
_diffrn_measurement_method \w
_diffrn_radiation_monochromator graphite
_diffrn_radiation_source 'fine-focus sealed tube'
_diffrn_radiation_type MoK\a
_diffrn_radiation_wavelength 0.71073
_diffrn_reflns_av_R_equivalents 0.0626
_diffrn_reflns_av_sigmaI/netI 0.0478
_diffrn_reflns_limit_h_max 21
_diffrn_reflns_limit_h_min -21
_diffrn_reflns_limit_k_max 15
_diffrn_reflns_limit_k_min -15
_diffrn_reflns_limit_l_max 27
_diffrn_reflns_limit_l_min -27
_diffrn_reflns_number 27609
_diffrn_reflns_theta_full 28.00
_diffrn_reflns_theta_max 28.00
_diffrn_reflns_theta_min 2.84
_exptl_absorpt_coefficient_mu 0.079
_exptl_absorpt_correction_type none
_exptl_crystal_colour colorless
_exptl_crystal_density_diffrn 1.103
_exptl_crystal_density_method 'not measured'
_exptl_crystal_description plate
_exptl_crystal_F_000 1512
_exptl_crystal_size_max 0.182
_exptl_crystal_size_mid 0.175
_exptl_crystal_size_min 0.051
_refine_diff_density_max 0.316
_refine_diff_density_min -0.209
_refine_diff_density_rms 0.044
_refine_ls_extinction_method none
_refine_ls_goodness_of_fit_ref 1.021
_refine_ls_hydrogen_treatment constr
_refine_ls_matrix_type full
_refine_ls_number_parameters 229
_refine_ls_number_reflns 4976
_refine_ls_number_restraints 0
_refine_ls_restrained_S_all 1.021
_refine_ls_R_factor_all 0.0750
_refine_ls_R_factor_gt 0.0406
_refine_ls_shift/su_max 0.001
_refine_ls_shift/su_mean 0.000
_refine_ls_structure_factor_coef Fsqd
_refine_ls_weighting_details 'calc w=1/[\s^2^(Fo^2^)+(0.0496P)^2^+0.6425P] where P=(Fo^2^+2Fc^2^)/3'
_refine_ls_weighting_scheme calc
_refine_ls_wR_factor_gt 0.0899
_refine_ls_wR_factor_ref 0.1011
_reflns_number_gt 3384
_reflns_number_total 4976
_reflns_threshold_expression >2sigma(I)
_cod_data_source_file c1dt10087d.txt
_cod_data_source_block C44H72MgN2O2
_cod_depositor_comments
;
The following automatic conversions were performed:
'_symmetry_cell_setting' value 'Monoclinic' changed to 'monoclinic'
according to '/home/saulius/struct/CIF-dictionaries/cif_core.dic'
dictionary named 'cif_core.dic' version 2.4.1 from 2010-06-29.

Automatic conversion script
Id: cif_fix_enum 1555 2011-01-17 13:19:09Z saulius 
;
_cod_original_sg_symbol_H-M 'C 2/c'
_cod_database_code 7015782

loop_
_symmetry_equiv_pos_site_id
_symmetry_equiv_pos_as_xyz
1 x,y,z
2 -x,y,1/2-z
3 -x,-y,-z
4 x,-y,1/2+z
5 1/2+x,1/2+y,z
6 1/2-x,1/2+y,1/2-z
7 1/2-x,1/2-y,-z
8 1/2+x,1/2-y,1/2+z

loop_
_atom_site_label
_atom_site_type_symbol
_atom_site_fract_x
_atom_site_fract_y
_atom_site_fract_z
_atom_site_U_iso_or_equiv
_atom_site_adp_type
_atom_site_occupancy
_atom_site_symmetry_multiplicity
_atom_site_calc_flag
_atom_site_refinement_flags
_atom_site_disorder_assembly
_atom_site_disorder_group
Mg1 Mg 0.0000 0.84041(5) 0.2500 0.01499(15) Uani 1 2 d S . .
O1 O 0.10644(6) 0.77740(8) 0.24665(4) 0.0176(2) Uani 1 1 d . . .
N2 N 0.01325(6) 0.89999(9) 0.34766(5) 0.0146(2) Uani 1 1 d . . .
C1 C 0.13145(8) 0.71317(11) 0.29506(6) 0.0148(3) Uani 1 1 d . . .
C2 C 0.12626(8) 0.75547(11) 0.35750(6) 0.0153(3) Uani 1 1 d . . .
C3 C 0.14665(8) 0.68812(12) 0.40912(6) 0.0171(3) Uani 1 1 d . . .
H3A H 0.1421 0.7180 0.4505 0.020 Uiso 1 1 calc R . .
C4 C 0.17350(8) 0.57842(11) 0.40191(6) 0.0163(3) Uani 1 1 d . . .
C5 C 0.18140(8) 0.53955(12) 0.33984(6) 0.0163(3) Uani 1 1 d . . .
H5A H 0.2012 0.4656 0.3338 0.020 Uiso 1 1 calc R . .
C6 C 0.16182(8) 0.60330(11) 0.28618(6) 0.0151(3) Uani 1 1 d . . .
C7 C 0.18897(8) 0.50363(12) 0.45987(6) 0.0186(3) Uani 1 1 d . . .
C8 C 0.10751(9) 0.48707(14) 0.49396(7) 0.0270(3) Uani 1 1 d . . .
H8A H 0.0875 0.5595 0.5089 0.041 Uiso 1 1 calc R . .
H8B H 0.1160 0.4368 0.5301 0.041 Uiso 1 1 calc R . .
H8C H 0.0671 0.4543 0.4646 0.041 Uiso 1 1 calc R . .
C9 C 0.25103(10) 0.55842(14) 0.50536(7) 0.0317(4) Uani 1 1 d . . .
H9A H 0.3035 0.5675 0.4841 0.047 Uiso 1 1 calc R . .
H9B H 0.2587 0.5109 0.5427 0.047 Uiso 1 1 calc R . .
H9C H 0.2306 0.6319 0.5183 0.047 Uiso 1 1 calc R . .
C10 C 0.22126(10) 0.38754(13) 0.44233(7) 0.0307(4) Uani 1 1 d . . .
H10A H 0.2726 0.3954 0.4193 0.046 Uiso 1 1 calc R . .
H10B H 0.1807 0.3490 0.4155 0.046 Uiso 1 1 calc R . .
H10C H 0.2312 0.3439 0.4809 0.046 Uiso 1 1 calc R . .
C11 C 0.17100(8) 0.55480(11) 0.21942(6) 0.0173(3) Uani 1 1 d . . .
C12 C 0.22781(9) 0.63084(13) 0.18065(7) 0.0240(3) Uani 1 1 d . . .
H12A H 0.2831 0.6294 0.1993 0.036 Uiso 1 1 calc R . .
H12B H 0.2068 0.7076 0.1810 0.036 Uiso 1 1 calc R . .
H12C H 0.2296 0.6037 0.1370 0.036 Uiso 1 1 calc R . .
C13 C 0.20796(9) 0.43716(12) 0.22023(7) 0.0213(3) Uani 1 1 d . . .
H13A H 0.2614 0.4389 0.2420 0.032 Uiso 1 1 calc R . .
H13B H 0.2148 0.4110 0.1767 0.032 Uiso 1 1 calc R . .
H13C H 0.1713 0.3862 0.2425 0.032 Uiso 1 1 calc R . .
C14 C 0.08601(9) 0.54594(12) 0.18665(6) 0.0222(3) Uani 1 1 d . . .
H14A H 0.0925 0.5201 0.1430 0.033 Uiso 1 1 calc R . .
H14B H 0.0595 0.6195 0.1864 0.033 Uiso 1 1 calc R . .
H14C H 0.0520 0.4926 0.2097 0.033 Uiso 1 1 calc R . .
C15 C 0.10056(8) 0.87552(11) 0.36736(6) 0.0167(3) Uani 1 1 d . . .
H15A H 0.1078 0.8943 0.4127 0.020 Uiso 1 1 calc R . .
H15B H 0.1374 0.9247 0.3431 0.020 Uiso 1 1 calc R . .
C16 C -0.04243(8) 0.83617(12) 0.38927(6) 0.0184(3) Uani 1 1 d . . .
H16A H -0.0388 0.8663 0.4323 0.028 Uiso 1 1 calc R . .
H16B H -0.0263 0.7572 0.3897 0.028 Uiso 1 1 calc R . .
H16C H -0.0989 0.8430 0.3733 0.028 Uiso 1 1 calc R . .
C17 C -0.00268(8) 1.02390(11) 0.35039(6) 0.0169(3) Uani 1 1 d . . .
H17A H 0.0359 1.0594 0.3201 0.020 Uiso 1 1 calc R . .
C18 C -0.08905(9) 1.05142(11) 0.32623(7) 0.0211(3) Uani 1 1 d . . .
H18A H -0.0978 1.0168 0.2841 0.025 Uiso 1 1 calc R . .
H18B H -0.1295 1.0189 0.3553 0.025 Uiso 1 1 calc R . .
C19 C -0.10319(9) 1.17720(12) 0.32117(7) 0.0246(3) Uani 1 1 d . . .
H19A H -0.0670 1.2088 0.2886 0.029 Uiso 1 1 calc R . .
H19B H -0.1607 1.1916 0.3079 0.029 Uiso 1 1 calc R . .
C20 C -0.08573(10) 1.23450(13) 0.38428(7) 0.0276(3) Uani 1 1 d . . .
H20A H -0.1266 1.2100 0.4155 0.033 Uiso 1 1 calc R . .
H20B H -0.0910 1.3165 0.3790 0.033 Uiso 1 1 calc R . .
C21 C 0.00026(11) 1.20665(13) 0.40909(8) 0.0324(4) Uani 1 1 d . . .
H21A H 0.0087 1.2415 0.4512 0.039 Uiso 1 1 calc R . .
H21B H 0.0413 1.2384 0.3802 0.039 Uiso 1 1 calc R . .
C22 C 0.01312(10) 1.08026(12) 0.41451(7) 0.0259(3) Uani 1 1 d . . .
H22A H -0.0247 1.0492 0.4461 0.031 Uiso 1 1 calc R . .
H22B H 0.0699 1.0647 0.4290 0.031 Uiso 1 1 calc R . .

loop_
_atom_site_aniso_label
_atom_site_aniso_U_11
_atom_site_aniso_U_22
_atom_site_aniso_U_33
_atom_site_aniso_U_23
_atom_site_aniso_U_13
_atom_site_aniso_U_12
Mg1 0.0168(3) 0.0148(3) 0.0133(3) 0.000 -0.0025(2) 0.000
O1 0.0210(5) 0.0176(5) 0.0141(5) 0.0017(4) -0.0023(4) 0.0038(4)
N2 0.0144(5) 0.0132(6) 0.0160(5) 0.0001(4) -0.0014(4) 0.0003(4)
C1 0.0129(6) 0.0169(7) 0.0146(6) 0.0013(5) -0.0011(5) 0.0000(5)
C2 0.0140(6) 0.0154(7) 0.0164(6) -0.0027(5) -0.0022(5) 0.0017(5)
C3 0.0174(6) 0.0213(7) 0.0125(6) -0.0026(5) -0.0018(5) 0.0017(5)
C4 0.0149(6) 0.0186(7) 0.0154(6) 0.0011(5) -0.0012(5) 0.0008(5)
C5 0.0147(6) 0.0157(7) 0.0184(7) -0.0009(5) -0.0004(5) 0.0018(5)
C6 0.0135(6) 0.0168(7) 0.0149(6) -0.0017(5) -0.0007(5) -0.0001(5)
C7 0.0202(7) 0.0194(7) 0.0160(7) 0.0044(5) -0.0006(5) 0.0024(6)
C8 0.0266(8) 0.0316(9) 0.0230(8) 0.0041(6) 0.0044(6) -0.0016(7)
C9 0.0320(9) 0.0375(10) 0.0250(8) 0.0117(7) -0.0114(6) -0.0062(7)
C10 0.0374(9) 0.0282(9) 0.0265(8) 0.0091(7) 0.0058(7) 0.0106(7)
C11 0.0191(7) 0.0174(7) 0.0154(7) -0.0029(5) -0.0001(5) 0.0011(5)
C12 0.0273(8) 0.0256(8) 0.0192(7) -0.0032(6) 0.0047(6) -0.0005(6)
C13 0.0224(7) 0.0202(8) 0.0214(7) -0.0058(6) 0.0004(6) 0.0040(6)
C14 0.0239(7) 0.0241(8) 0.0184(7) -0.0057(6) -0.0039(6) 0.0019(6)
C15 0.0147(6) 0.0190(7) 0.0163(7) -0.0023(5) -0.0036(5) 0.0016(5)
C16 0.0204(7) 0.0177(7) 0.0171(7) -0.0012(5) 0.0008(5) 0.0000(5)
C17 0.0192(7) 0.0141(7) 0.0174(7) -0.0009(5) -0.0026(5) 0.0005(5)
C18 0.0230(7) 0.0167(7) 0.0235(7) -0.0016(6) -0.0060(6) 0.0031(6)
C19 0.0271(8) 0.0189(8) 0.0275(8) 0.0014(6) -0.0052(6) 0.0051(6)
C20 0.0370(9) 0.0153(8) 0.0304(8) -0.0028(6) -0.0025(7) 0.0075(6)
C21 0.0436(10) 0.0191(8) 0.0340(9) -0.0092(7) -0.0144(7) 0.0062(7)
C22 0.0352(9) 0.0177(8) 0.0243(8) -0.0060(6) -0.0123(6) 0.0064(6)

loop_
_atom_type_symbol
_atom_type_description
_atom_type_scat_dispersion_real
_atom_type_scat_dispersion_imag
_atom_type_scat_source
C C 0.0033 0.0016 'International Tables Vol C Tables 4.2.6.8 and 6.1.1.4'
H H 0.0000 0.0000 'International Tables Vol C Tables 4.2.6.8 and 6.1.1.4'
N N 0.0061 0.0033 'International Tables Vol C Tables 4.2.6.8 and 6.1.1.4'
O O 0.0106 0.0060 'International Tables Vol C Tables 4.2.6.8 and 6.1.1.4'
Mg Mg 0.0486 0.0363 'International Tables Vol C Tables 4.2.6.8 and 6.1.1.4'

loop_
_geom_angle_atom_site_label_1
_geom_angle_atom_site_label_2
_geom_angle_atom_site_label_3
_geom_angle
_geom_angle_site_symmetry_1
_geom_angle_site_symmetry_3
_geom_angle_publ_flag
O1 Mg1 N2 95.04(6) . . yes
O1 Mg1 C1 25.13(6) . . yes
O1 Mg1 O1 133.19(7) . 2_555 yes
O1 Mg1 N2 99.80(6) . 2_555 yes
O1 Mg1 C1 118.14(7) . 2_555 yes
N2 Mg1 C1 77.95(6) . . yes
O1 Mg1 N2 99.80(6) 2_555 . yes
N2 Mg1 N2 142.09(7) . 2_555 yes
N2 Mg1 C1 124.29(6) . 2_555 yes
O1 Mg1 C1 118.14(7) 2_555 . yes
N2 Mg1 C1 124.29(6) 2_555 . yes
C1 Mg1 C1 113.81(7) . 2_555 yes
O1 Mg1 N2 95.04(6) 2_555 2_555 yes
O1 Mg1 C1 25.13(6) 2_555 2_555 yes
N2 Mg1 C1 77.95(6) 2_555 2_555 yes
Mg1 O1 C1 117.88(9) . . yes
Mg1 N2 C15 106.01(9) . . yes
Mg1 N2 C16 109.84(9) . . yes
Mg1 N2 C17 109.96(9) . . yes
C15 N2 C16 108.74(11) . . yes
C15 N2 C17 110.10(11) . . yes
C16 N2 C17 112.01(11) . . yes
Mg1 C1 O1 36.99(8) . . yes
Mg1 C1 C2 93.82(9) . . yes
Mg1 C1 C6 136.86(10) . . yes
O1 C1 C2 119.08(13) . . yes
O1 C1 C6 122.22(12) . . yes
C2 C1 C6 118.69(13) . . no
C1 C2 C3 120.47(13) . . no
C1 C2 C15 119.23(12) . . no
C3 C2 C15 120.29(13) . . no
C2 C3 C4 122.03(13) . . no
C3 C4 C5 116.69(13) . . no
C3 C4 C7 120.61(12) . . no
C5 C4 C7 122.62(13) . . no
C4 C5 C6 123.80(14) . . no
C1 C6 C5 118.21(13) . . no
C1 C6 C11 120.74(12) . . no
C5 C6 C11 121.04(13) . . no
C4 C7 C8 108.52(12) . . no
C4 C7 C9 110.55(13) . . no
C4 C7 C10 112.76(12) . . no
C8 C7 C9 109.19(12) . . no
C8 C7 C10 107.51(13) . . no
C9 C7 C10 108.21(13) . . no
C6 C11 C12 109.55(12) . . no
C6 C11 C13 112.39(12) . . no
C6 C11 C14 109.77(12) . . no
C12 C11 C13 107.87(12) . . no
C12 C11 C14 110.18(12) . . no
C13 C11 C14 107.05(12) . . no
N2 C15 C2 114.19(12) . . yes
N2 C17 C18 110.99(11) . . yes
N2 C17 C22 116.10(12) . . yes
C18 C17 C22 110.03(12) . . no
C17 C18 C19 111.94(12) . . no
C18 C19 C20 110.85(13) . . no
C19 C20 C21 111.16(14) . . no
C20 C21 C22 111.43(14) . . no
C17 C22 C21 110.30(13) . . no
C2 C3 H3A 119.00 . . no
C4 C3 H3A 119.00 . . no
C4 C5 H5A 118.00 . . no
C6 C5 H5A 118.00 . . no
C7 C8 H8A 109.00 . . no
C7 C8 H8B 109.00 . . no
C7 C8 H8C 109.00 . . no
H8A C8 H8B 110.00 . . no
H8A C8 H8C 109.00 . . no
H8B C8 H8C 110.00 . . no
C7 C9 H9A 109.00 . . no
C7 C9 H9B 109.00 . . no
C7 C9 H9C 110.00 . . no
H9A C9 H9B 109.00 . . no
H9A C9 H9C 109.00 . . no
H9B C9 H9C 110.00 . . no
C7 C10 H10A 109.00 . . no
C7 C10 H10B 110.00 . . no
C7 C10 H10C 109.00 . . no
H10A C10 H10B 109.00 . . no
H10A C10 H10C 109.00 . . no
H10B C10 H10C 109.00 . . no
C11 C12 H12A 109.00 . . no
C11 C12 H12B 110.00 . . no
C11 C12 H12C 109.00 . . no
H12A C12 H12B 110.00 . . no
H12A C12 H12C 109.00 . . no
H12B C12 H12C 109.00 . . no
C11 C13 H13A 109.00 . . no
C11 C13 H13B 109.00 . . no
C11 C13 H13C 109.00 . . no
H13A C13 H13B 110.00 . . no
H13A C13 H13C 109.00 . . no
H13B C13 H13C 109.00 . . no
C11 C14 H14A 110.00 . . no
C11 C14 H14B 110.00 . . no
C11 C14 H14C 109.00 . . no
H14A C14 H14B 109.00 . . no
H14A C14 H14C 110.00 . . no
H14B C14 H14C 109.00 . . no
N2 C15 H15A 109.00 . . no
N2 C15 H15B 109.00 . . no
C2 C15 H15A 109.00 . . no
C2 C15 H15B 109.00 . . no
H15A C15 H15B 108.00 . . no
N2 C16 H16A 109.00 . . no
N2 C16 H16B 109.00 . . no
N2 C16 H16C 110.00 . . no
H16A C16 H16B 109.00 . . no
H16A C16 H16C 109.00 . . no
H16B C16 H16C 110.00 . . no
N2 C17 H17A 106.00 . . no
C18 C17 H17A 106.00 . . no
C22 C17 H17A 106.00 . . no
C17 C18 H18A 109.00 . . no
C17 C18 H18B 109.00 . . no
C19 C18 H18A 109.00 . . no
C19 C18 H18B 109.00 . . no
H18A C18 H18B 108.00 . . no
C18 C19 H19A 110.00 . . no
C18 C19 H19B 109.00 . . no
C20 C19 H19A 109.00 . . no
C20 C19 H19B 109.00 . . no
H19A C19 H19B 108.00 . . no
C19 C20 H20A 109.00 . . no
C19 C20 H20B 109.00 . . no
C21 C20 H20A 109.00 . . no
C21 C20 H20B 109.00 . . no
H20A C20 H20B 108.00 . . no
C20 C21 H21A 109.00 . . no
C20 C21 H21B 109.00 . . no
C22 C21 H21A 109.00 . . no
C22 C21 H21B 109.00 . . no
H21A C21 H21B 108.00 . . no
C17 C22 H22A 110.00 . . no
C17 C22 H22B 110.00 . . no
C21 C22 H22A 110.00 . . no
C21 C22 H22B 110.00 . . no
H22A C22 H22B 108.00 . . no

loop_
_geom_bond_atom_site_label_1
_geom_bond_atom_site_label_2
_geom_bond_distance
_geom_bond_site_symmetry_2
_geom_bond_publ_flag
Mg1 O1 1.896(2) . yes
Mg1 N2 2.193(2) . yes
Mg1 C1 2.786(2) . yes
Mg1 O1 1.896(2) 2_555 yes
Mg1 N2 2.193(2) 2_555 yes
Mg1 C1 2.786(2) 2_555 yes
O1 C1 1.338(2) . yes
N2 C15 1.507(2) . yes
N2 C16 1.486(2) . yes
N2 C17 1.505(2) . yes
C1 C2 1.418(2) . no
C1 C6 1.417(2) . no
C2 C3 1.393(2) . no
C2 C15 1.511(2) . no
C3 C4 1.392(2) . no
C4 C5 1.401(2) . no
C4 C7 1.535(2) . no
C5 C6 1.400(2) . no
C6 C11 1.536(2) . no
C7 C8 1.536(2) . no
C7 C9 1.533(2) . no
C7 C10 1.532(2) . no
C11 C12 1.544(2) . no
C11 C13 1.530(2) . no
C11 C14 1.545(2) . no
C17 C18 1.528(2) . no
C17 C22 1.533(2) . no
C18 C19 1.525(2) . no
C19 C20 1.523(2) . no
C20 C21 1.527(2) . no
C21 C22 1.529(2) . no
C3 H3A 0.9500 . no
C5 H5A 0.9500 . no
C8 H8A 0.9800 . no
C8 H8B 0.9800 . no
C8 H8C 0.9800 . no
C9 H9A 0.9800 . no
C9 H9B 0.9800 . no
C9 H9C 0.9800 . no
C10 H10A 0.9800 . no
C10 H10B 0.9800 . no
C10 H10C 0.9800 . no
C12 H12A 0.9800 . no
C12 H12B 0.9800 . no
C12 H12C 0.9800 . no
C13 H13A 0.9800 . no
C13 H13B 0.9800 . no
C13 H13C 0.9800 . no
C14 H14A 0.9800 . no
C14 H14B 0.9800 . no
C14 H14C 0.9800 . no
C15 H15A 0.9900 . no
C15 H15B 0.9900 . no
C16 H16A 0.9800 . no
C16 H16B 0.9800 . no
C16 H16C 0.9800 . no
C17 H17A 1.0000 . no
C18 H18A 0.9900 . no
C18 H18B 0.9900 . no
C19 H19A 0.9900 . no
C19 H19B 0.9900 . no
C20 H20A 0.9900 . no
C20 H20B 0.9900 . no
C21 H21A 0.9900 . no
C21 H21B 0.9900 . no
C22 H22A 0.9900 . no
C22 H22B 0.9900 . no

loop_
_geom_hbond_atom_site_label_D
_geom_hbond_atom_site_label_H
_geom_hbond_atom_site_label_A
_geom_hbond_distance_DH
_geom_hbond_distance_HA
_geom_hbond_distance_DA
_geom_hbond_angle_DHA
_geom_hbond_site_symmetry_A
_geom_hbond_publ_flag
C12 H12B O1 0.9800 2.3200 3.006(2) 126.00 . yes
C14 H14B O1 0.9800 2.4000 3.060(2) 125.00 . yes

loop_
_geom_torsion_atom_site_label_1
_geom_torsion_atom_site_label_2
_geom_torsion_atom_site_label_3
_geom_torsion_atom_site_label_4
_geom_torsion
_geom_torsion_site_symmetry_1
_geom_torsion_site_symmetry_2
_geom_torsion_site_symmetry_3
_geom_torsion_site_symmetry_4
_geom_torsion_publ_flag
N2 Mg1 O1 C1 47.06(11) . . . . no
O1 Mg1 O1 C1 -61.43(12) 2_555 . . . no
N2 Mg1 O1 C1 -167.96(10) 2_555 . . . no
C1 Mg1 O1 C1 -86.45(11) 2_555 . . . no
O1 Mg1 N2 C15 4.86(10) . . . . no
O1 Mg1 N2 C16 -112.46(10) . . . . no
O1 Mg1 N2 C17 123.84(9) . . . . no
C1 Mg1 N2 C15 23.39(9) . . . . no
C1 Mg1 N2 C16 -93.93(10) . . . . no
C1 Mg1 N2 C17 142.37(9) . . . . no
O1 Mg1 N2 C15 140.29(9) 2_555 . . . no
O1 Mg1 N2 C16 22.97(10) 2_555 . . . no
O1 Mg1 N2 C17 -100.73(9) 2_555 . . . no
N2 Mg1 N2 C15 -108.19(10) 2_555 . . . no
N2 Mg1 N2 C16 134.50(9) 2_555 . . . no
N2 Mg1 N2 C17 10.80(12) 2_555 . . . no
C1 Mg1 N2 C15 134.13(9) 2_555 . . . no
C1 Mg1 N2 C16 16.82(11) 2_555 . . . no
C1 Mg1 N2 C17 -106.88(10) 2_555 . . . no
O1 Mg1 C1 C2 136.12(14) . . . . no
O1 Mg1 C1 C6 -83.06(16) . . . . no
N2 Mg1 C1 O1 -131.78(11) . . . . no
N2 Mg1 C1 C2 4.34(9) . . . . no
N2 Mg1 C1 C6 145.15(14) . . . . no
O1 Mg1 C1 O1 133.44(10) 2_555 . . . no
O1 Mg1 C1 C2 -90.44(10) 2_555 . . . no
O1 Mg1 C1 C6 50.38(15) 2_555 . . . no
N2 Mg1 C1 O1 14.41(12) 2_555 . . . no
N2 Mg1 C1 C2 150.54(9) 2_555 . . . no
N2 Mg1 C1 C6 -68.65(15) 2_555 . . . no
C1 Mg1 C1 O1 105.84(10) 2_555 . . . no
C1 Mg1 C1 C2 -118.04(9) 2_555 . . . no
C1 Mg1 C1 C6 22.77(15) 2_555 . . . no
Mg1 O1 C1 C2 -52.31(15) . . . . no
Mg1 O1 C1 C6 126.65(12) . . . . no
Mg1 N2 C15 C2 -52.94(12) . . . . no
C16 N2 C15 C2 65.11(14) . . . . no
C17 N2 C15 C2 -171.84(11) . . . . no
Mg1 N2 C17 C18 59.61(12) . . . . no
Mg1 N2 C17 C22 -173.77(11) . . . . no
C15 N2 C17 C18 176.06(11) . . . . no
C15 N2 C17 C22 -57.32(15) . . . . no
C16 N2 C17 C18 -62.81(14) . . . . no
C16 N2 C17 C22 63.80(15) . . . . no
Mg1 C1 C2 C3 147.22(12) . . . . no
Mg1 C1 C2 C15 -34.44(13) . . . . no
O1 C1 C2 C3 175.72(13) . . . . no
O1 C1 C2 C15 -5.94(19) . . . . no
C6 C1 C2 C3 -3.3(2) . . . . no
C6 C1 C2 C15 175.07(13) . . . . no
Mg1 C1 C6 C5 -130.87(13) . . . . no
Mg1 C1 C6 C11 47.72(19) . . . . no
O1 C1 C6 C5 -175.77(13) . . . . no
O1 C1 C6 C11 2.8(2) . . . . no
C2 C1 C6 C5 3.19(19) . . . . no
C2 C1 C6 C11 -178.22(13) . . . . no
C1 C2 C3 C4 0.7(2) . . . . no
C15 C2 C3 C4 -177.59(13) . . . . no
C1 C2 C15 N2 66.47(16) . . . . no
C3 C2 C15 N2 -115.19(14) . . . . no
C2 C3 C4 C5 1.8(2) . . . . no
C2 C3 C4 C7 -175.16(13) . . . . no
C3 C4 C5 C6 -1.8(2) . . . . no
C7 C4 C5 C6 175.05(13) . . . . no
C3 C4 C7 C8 63.17(17) . . . . no
C3 C4 C7 C9 -56.56(17) . . . . no
C3 C4 C7 C10 -177.85(13) . . . . no
C5 C4 C7 C8 -113.60(15) . . . . no
C5 C4 C7 C9 126.67(15) . . . . no
C5 C4 C7 C10 5.39(19) . . . . no
C4 C5 C6 C1 -0.7(2) . . . . no
C4 C5 C6 C11 -179.25(13) . . . . no
C1 C6 C11 C12 57.79(17) . . . . no
C1 C6 C11 C13 177.69(13) . . . . no
C1 C6 C11 C14 -63.30(16) . . . . no
C5 C6 C11 C12 -123.66(14) . . . . no
C5 C6 C11 C13 -3.76(18) . . . . no
C5 C6 C11 C14 115.24(14) . . . . no
N2 C17 C18 C19 -173.24(12) . . . . no
C22 C17 C18 C19 56.87(16) . . . . no
N2 C17 C22 C21 176.03(13) . . . . no
C18 C17 C22 C21 -56.88(16) . . . . no
C17 C18 C19 C20 -55.74(17) . . . . no
C18 C19 C20 C21 54.60(17) . . . . no
C19 C20 C21 C22 -55.88(18) . . . . no
C20 C21 C22 C17 56.99(18) . . . . no
